data_7207915
loop_
_publ_author_name
'Yao, Qingxia'
'Su, Jie'
'Cheung, Ocean'
'Liu, Qingling'
'Hedin, Niklas'
'Zou, Xiaodong'

_publ_section_title
;
 Interpenetrated metal--organic frameworks and their uptake of CO2 at
 relatively low pressures
;
_journal_issue 20
_journal_name_full 'Journal of Materials Chemistry'
_journal_page_first 10345
_journal_paper_doi 10.1039/c2jm15933c
_journal_volume 22
_journal_year 2012
_chemical_formula_sum 'C33 H24 N O15 Zn4'
_chemical_formula_weight 936.01
_chemical_name_systematic
;
?
;
_space_group_IT_number 58
_symmetry_cell_setting orthorhombic
_symmetry_space_group_name_Hall '-P 2 2n'
_symmetry_space_group_name_H-M 'P n n m'
_atom_sites_solution_hydrogens geom
_atom_sites_solution_primary direct
_atom_sites_solution_secondary difmap
_audit_creation_method SHELXL-97
_cell_angle_alpha 90.00
_cell_angle_beta 90.00
_cell_angle_gamma 90.00
_cell_formula_units_Z 4
_cell_length_a 18.3770(6)
_cell_length_b 17.3043(4)
_cell_length_c 17.9565(5)
_cell_measurement_reflns_used 5610
_cell_measurement_temperature 293(2)
_cell_measurement_theta_max 32.1671
_cell_measurement_theta_min 4.1876
_cell_volume 5710.2(3)
_computing_structure_refinement 'SHELXL-97 (Sheldrick, 1997)'
_computing_structure_solution 'SHELXS-97 (Sheldrick, 1997)'
_diffrn_ambient_temperature 293(2)
_diffrn_detector_area_resol_mean 16.5467
_diffrn_measured_fraction_theta_full 0.986
_diffrn_measured_fraction_theta_max 0.987
_diffrn_measurement_device_type 'Xcalibur, Sapphire3'
_diffrn_radiation_monochromator graphite
_diffrn_radiation_source 'Enhance (Mo) X-ray Source'
_diffrn_radiation_type MoK\a
_diffrn_radiation_wavelength 0.71073
_diffrn_reflns_av_R_equivalents 0.0419
_diffrn_reflns_av_sigmaI/netI 0.0451
_diffrn_reflns_limit_h_max 13
_diffrn_reflns_limit_h_min -22
_diffrn_reflns_limit_k_max 12
_diffrn_reflns_limit_k_min -21
_diffrn_reflns_limit_l_max 22
_diffrn_reflns_limit_l_min -22
_diffrn_reflns_number 19462
_diffrn_reflns_theta_full 25.00
_diffrn_reflns_theta_max 26.37
_diffrn_reflns_theta_min 4.20
_exptl_absorpt_coefficient_mu 1.705
_exptl_absorpt_correction_T_max 1.00000
_exptl_absorpt_correction_T_min 0.85492
_exptl_absorpt_correction_type multi-scan
_exptl_absorpt_process_details
;
CrysAlisPro, Oxford Diffraction Ltd.,
Version 1.171.34.44 (release 25-10-2010 CrysAlis171 .NET)
(compiled Oct 25 2010,18:11:34)
Empirical absorption correction using spherical harmonics,
implemented in SCALE3 ABSPACK scaling algorithm.
;
_exptl_crystal_colour colorless
_exptl_crystal_density_diffrn 1.089
_exptl_crystal_density_method 'not measured'
_exptl_crystal_description prism
_exptl_crystal_F_000 1876
_exptl_crystal_size_max 0.25
_exptl_crystal_size_mid 0.20
_exptl_crystal_size_min 0.20
_platon_squeeze_details
;
;
_refine_diff_density_max 0.649
_refine_diff_density_min -1.053
_refine_diff_density_rms 0.110
_refine_ls_extinction_method none
_refine_ls_goodness_of_fit_ref 1.086
_refine_ls_hydrogen_treatment mixed
_refine_ls_matrix_type full
_refine_ls_number_parameters 270
_refine_ls_number_reflns 5966
_refine_ls_number_restraints 3
_refine_ls_restrained_S_all 1.087
_refine_ls_R_factor_all 0.0738
_refine_ls_R_factor_gt 0.0545
_refine_ls_shift/su_max 0.000
_refine_ls_shift/su_mean 0.000
_refine_ls_structure_factor_coef Fsqd
_refine_ls_weighting_details 'calc w=1/[\s^2^(Fo^2^)+(0.1180P)^2^+0.0194P] where P=(Fo^2^+2Fc^2^)/3'
_refine_ls_weighting_scheme calc
_refine_ls_wR_factor_gt 0.1828
_refine_ls_wR_factor_ref 0.1937
_reflns_number_gt 4341
_reflns_number_total 5966
_reflns_threshold_expression >2sigma(I)
_cod_data_source_file c2jm15933c.txt
_cod_data_source_block SUMOF-4
_cod_depositor_comments
;
The following automatic conversions were performed:

'_symmetry_cell_setting' value 'Orthorhombic' changed to
'orthorhombic' according to
/home/saulius/struct/CIF-dictionaries/cif_core.dic dictionary named
'cif_core.dic' version 2.4.1 from 2010-06-29.

Automatic conversion script
Id: cif_fix_values 1715 2011-07-08 13:25:40Z adriana 
;
_cod_original_sg_symbol_H-M Pnnm
_cod_database_code 7207915

loop_
_symmetry_equiv_pos_as_xyz
'x, y, z'
'-x, -y, z'
'-x+1/2, y+1/2, -z+1/2'
'x+1/2, -y+1/2, -z+1/2'
'-x, -y, -z'
'x, y, -z'
'x-1/2, -y-1/2, z-1/2'
'-x-1/2, y-1/2, z-1/2'

loop_
_atom_site_label
_atom_site_type_symbol
_atom_site_fract_x
_atom_site_fract_y
_atom_site_fract_z
_atom_site_U_iso_or_equiv
_atom_site_adp_type
_atom_site_occupancy
_atom_site_symmetry_multiplicity
_atom_site_calc_flag
_atom_site_refinement_flags
Zn1 Zn 0.39337(4) 0.32393(4) 0.0000 0.0317(2) Uani 1 2 d S
Zn2 Zn 0.21553(4) 0.32091(4) 0.0000 0.0390(2) Uani 1 2 d S
Zn3 Zn 0.31234(3) 0.19160(3) 0.08628(3) 0.03256(19) Uani 1 1 d .
O1 O 0.30912(19) 0.2580(2) 0.0000 0.0297(9) Uani 1 2 d S
O2 O 0.4561(2) 0.3038(2) 0.0862(2) 0.0641(11) Uani 1 1 d .
O3 O 0.3798(3) 0.4347(3) 0.0000 0.0607(14) Uani 1 2 d S
O4 O 0.2042(2) 0.3181(2) 0.1195(3) 0.0719(13) Uani 1 1 d .
O5 O 0.4072(2) 0.1992(2) 0.1386(2) 0.0607(10) Uani 1 1 d .
O6 O 0.2595(3) 0.4306(3) 0.0000 0.0643(15) Uani 1 2 d S
O7 O 0.2400(2) 0.2046(2) 0.1632(2) 0.0602(10) Uani 1 1 d .
O8 O 0.3076(2) 0.08125(19) 0.0614(2) 0.0567(10) Uani 1 1 d .
O9 O 0.1149(4) 0.3766(4) 0.0000 0.096(2) Uani 1 2 d SD
H9A H 0.127(8) 0.408(4) 0.0422(6) 0.115 Uiso 0.50 1 d PD
O10 O 0.1635(4) 0.2108(4) 0.0000 0.0841(19) Uani 1 2 d S
C2 C 0.3176(4) 0.5522(4) 0.0000 0.0445(16) Uani 1 2 d S
C4 C 0.3065(3) 0.0476(4) 0.0000 0.0430(16) Uani 1 2 d S
C6 C 0.3189(4) 0.4651(3) 0.0000 0.0422(16) Uani 1 2 d S
C7 C 0.1987(3) 0.2620(3) 0.1630(3) 0.0552(14) Uani 1 1 d .
C9 C 0.3731(5) 0.6742(5) -0.0174(7) 0.050(5) Uani 0.50 1 d P
H9 H 0.4146 0.7017 -0.0308 0.059 Uiso 0.50 1 calc PR
C10 C 0.3753(5) 0.5940(5) 0.0153(13) 0.052(7) Uani 0.50 1 d P
H10 H 0.4191 0.5691 0.0249 0.063 Uiso 0.50 1 calc PR
C11 C 0.3098(4) 0.7138(4) 0.0000 0.0459(17) Uani 1 2 d S
C12 C 0.1377(3) 0.2611(3) 0.2179(3) 0.0575(14) Uani 1 1 d .
C13 C 0.5195(3) 0.2443(3) 0.1844(3) 0.0515(12) Uani 1 1 d .
C15 C 0.4557(3) 0.2496(3) 0.1320(3) 0.0483(12) Uani 1 1 d .
C16 C 0.5303(4) 0.1813(3) 0.2287(4) 0.0718(19) Uani 1 1 d .
H16 H 0.4977 0.1402 0.2268 0.086 Uiso 1 1 calc R
C17 C 0.5700(4) 0.3036(4) 0.1860(4) 0.091(3) Uani 1 1 d .
H17 H 0.5651 0.3453 0.1537 0.109 Uiso 1 1 calc R
C19 C 0.1278(4) 0.1988(4) 0.2647(4) 0.086(2) Uani 1 1 d .
H19 H 0.1605 0.1578 0.2631 0.103 Uiso 1 1 calc R
C20 C 0.5894(4) 0.1779(3) 0.2767(4) 0.080(2) Uani 1 1 d .
H20 H 0.5966 0.1340 0.3056 0.096 Uiso 1 1 calc R
C5 C 0.3073(3) -0.03905(19) 0.0000 0.0456(16) Uani 1 2 d SG
C23B C 0.2878(5) -0.0799(3) -0.0636(2) 0.073(5) Uani 0.50 1 d PG
H23B H 0.2745 -0.0535 -0.1066 0.088 Uiso 0.50 1 calc PR
C22B C 0.2883(5) -0.1602(3) -0.0629(5) 0.068(4) Uani 0.50 1 d PG
H22B H 0.2750 -0.1874 -0.1055 0.081 Uiso 0.50 1 calc PR
C8 C 0.3082(3) -0.19970(19) 0.0002(6) 0.0519(19) Uani 1 2 d SG
C23A C 0.3276(5) -0.1588(3) 0.0650(5) 0.068(4) Uani 0.50 1 d PG
H23A H 0.3407 -0.1854 0.1080 0.081 Uiso 0.50 1 calc PR
C22A C 0.3272(5) -0.0785(3) 0.0643(2) 0.073(5) Uani 0.50 1 d PG
H22A H 0.3402 -0.0512 0.1069 0.088 Uiso 0.50 1 calc PR
C25 C 0.2531(6) 0.5898(5) 0.0208(6) 0.058(4) Uani 0.50 1 d P
H25 H 0.2123 0.5614 0.0345 0.070 Uiso 0.50 1 calc PR
C26 C 0.2507(7) 0.6722(5) -0.0208(7) 0.068(6) Uani 0.50 1 d P
H26 H 0.2083 0.6975 -0.0351 0.081 Uiso 0.50 1 calc PR
N1 N 0.0659(10) 0.1305(10) 0.0000 0.176(6) Uiso 1 2 d SD
C30 C 0.1069(10) 0.2005(12) 0.0000 0.153(6) Uiso 1 2 d S
H30 H 0.0786 0.2451 0.0000 0.184 Uiso 1 2 calc SR
C31 C 0.1077(13) 0.0671(15) 0.0346(13) 0.189(12) Uiso 0.50 1 d P
H31A H 0.1583 0.0806 0.0360 0.227 Uiso 0.50 1 calc PR
H31B H 0.1015 0.0207 0.0059 0.227 Uiso 0.50 1 calc PR
H31C H 0.0904 0.0586 0.0844 0.227 Uiso 0.50 1 calc PR
C32 C -0.0183(14) 0.123(2) 0.0000 0.37(2) Uiso 1 2 d SD
H32A H -0.0389 0.1597 0.0337 0.443 Uiso 0.50 1 calc PR
H32B H -0.0315 0.0714 0.0156 0.443 Uiso 0.50 1 calc PR
H32C H -0.0365 0.1318 -0.0493 0.443 Uiso 0.50 1 calc PR

loop_
_atom_site_aniso_label
_atom_site_aniso_U_11
_atom_site_aniso_U_22
_atom_site_aniso_U_33
_atom_site_aniso_U_23
_atom_site_aniso_U_13
_atom_site_aniso_U_12
Zn1 0.0302(4) 0.0264(3) 0.0386(4) 0.000 0.000 -0.0016(3)
Zn2 0.0337(4) 0.0306(4) 0.0527(5) 0.000 0.000 0.0025(3)
Zn3 0.0342(3) 0.0275(3) 0.0359(3) 0.00130(18) 0.0026(2) -0.00071(18)
O1 0.030(2) 0.0249(19) 0.034(2) 0.000 0.000 0.0053(15)
O2 0.057(3) 0.062(2) 0.073(3) 0.0194(19) -0.031(2) -0.0137(19)
O3 0.054(3) 0.028(2) 0.100(4) 0.000 0.000 0.001(2)
O4 0.090(3) 0.057(2) 0.070(3) 0.005(2) 0.045(2) 0.004(2)
O5 0.051(2) 0.065(2) 0.067(2) 0.0144(18) -0.0241(18) -0.0097(18)
O6 0.059(4) 0.025(2) 0.109(4) 0.000 0.000 -0.003(2)
O7 0.056(2) 0.068(2) 0.057(2) 0.0066(18) 0.0229(18) 0.011(2)
O8 0.083(3) 0.0270(16) 0.060(2) -0.0021(16) 0.0004(18) 0.0033(16)
O9 0.049(4) 0.096(5) 0.143(6) 0.000 0.000 0.024(4)
O10 0.052(4) 0.075(4) 0.125(6) 0.000 0.000 -0.026(3)
C2 0.059(5) 0.024(3) 0.050(4) 0.000 0.000 0.001(3)
C4 0.039(4) 0.031(3) 0.059(4) 0.000 0.000 -0.003(3)
C6 0.057(5) 0.023(3) 0.047(4) 0.000 0.000 -0.001(3)
C7 0.060(3) 0.052(3) 0.054(3) 0.002(3) 0.021(2) 0.001(3)
C9 0.048(5) 0.026(4) 0.074(15) 0.009(4) 0.005(5) -0.005(3)
C10 0.040(5) 0.030(4) 0.09(2) -0.002(5) -0.019(7) 0.002(3)
C11 0.057(5) 0.024(3) 0.057(4) 0.000 0.000 -0.005(3)
C12 0.062(4) 0.056(3) 0.054(3) 0.006(2) 0.021(3) 0.006(3)
C13 0.048(3) 0.051(3) 0.055(3) 0.003(2) -0.021(2) -0.003(2)
C15 0.049(3) 0.048(3) 0.048(3) 0.003(2) -0.013(2) -0.002(2)
C16 0.067(4) 0.072(4) 0.076(4) 0.022(3) -0.036(3) -0.027(3)
C17 0.100(6) 0.066(4) 0.105(5) 0.034(4) -0.071(5) -0.034(4)
C19 0.090(5) 0.067(4) 0.101(5) 0.028(3) 0.051(4) 0.032(4)
C20 0.095(5) 0.064(4) 0.082(4) 0.025(3) -0.045(4) -0.024(3)
C5 0.049(4) 0.025(3) 0.062(4) 0.000 0.000 0.000(3)
C23B 0.121(15) 0.029(3) 0.069(4) 0.006(5) -0.026(5) -0.005(5)
C22B 0.105(13) 0.032(3) 0.066(4) -0.004(5) -0.029(5) -0.009(5)
C8 0.061(5) 0.024(3) 0.071(5) 0.000 0.000 0.002(3)
C23A 0.105(13) 0.032(3) 0.066(4) -0.004(5) -0.029(5) -0.009(5)
C22A 0.121(15) 0.029(3) 0.069(4) 0.006(5) -0.026(5) -0.005(5)
C25 0.064(6) 0.034(4) 0.077(12) -0.001(4) 0.026(5) 0.000(4)
C26 0.068(7) 0.033(4) 0.102(17) -0.011(5) -0.035(7) 0.010(4)

loop_
_atom_type_symbol
_atom_type_description
_atom_type_scat_dispersion_real
_atom_type_scat_dispersion_imag
_atom_type_scat_source
C C 0.0033 0.0016 'International Tables Vol C Tables 4.2.6.8 and 6.1.1.4'
H H 0.0000 0.0000 'International Tables Vol C Tables 4.2.6.8 and 6.1.1.4'
O O 0.0106 0.0060 'International Tables Vol C Tables 4.2.6.8 and 6.1.1.4'
Zn Zn 0.2839 1.4301 'International Tables Vol C Tables 4.2.6.8 and 6.1.1.4'
N N 0.0061 0.0033 'International Tables Vol C Tables 4.2.6.8 and 6.1.1.4'

loop_
_geom_angle_atom_site_label_1
_geom_angle_atom_site_label_2
_geom_angle_atom_site_label_3
_geom_angle
_geom_angle_site_symmetry_1
_geom_angle_site_symmetry_3
O1 Zn1 O3 118.99(19) . .
O1 Zn1 O2 111.56(12) . .
O3 Zn1 O2 104.59(15) . .
O1 Zn1 O2 111.56(12) . 6
O3 Zn1 O2 104.59(15) . 6
O2 Zn1 O2 104.3(3) . 6
Zn3 Zn1 Zn3 59.12(2) 6 .
O1 Zn2 O6 99.27(18) . .
O1 Zn2 O9 175.2(2) . .
O6 Zn2 O9 85.5(3) . .
O1 Zn2 O10 84.3(2) . .
O6 Zn2 O10 176.4(3) . .
O9 Zn2 O10 90.9(3) . .
O1 Zn2 O4 93.97(12) . .
O6 Zn2 O4 93.37(11) . .
O9 Zn2 O4 85.70(12) . .
O10 Zn2 O4 86.35(11) . .
O1 Zn2 O4 93.97(12) . 6
O6 Zn2 O4 93.37(11) . 6
O9 Zn2 O4 85.70(12) . 6
O10 Zn2 O4 86.35(11) . 6
O4 Zn2 O4 168.6(3) . 6
O1 Zn3 O7 118.93(15) . .
O1 Zn3 O8 113.30(15) . .
O7 Zn3 O8 104.23(16) . .
O1 Zn3 O5 111.56(15) . .
O7 Zn3 O5 104.97(17) . .
O8 Zn3 O5 102.18(16) . .
Zn1 O1 Zn3 109.18(12) . .
Zn1 O1 Zn3 109.18(12) . 6
Zn3 O1 Zn3 106.80(18) . 6
Zn1 O1 Zn2 111.29(18) . .
Zn3 O1 Zn2 110.15(12) . .
Zn3 O1 Zn2 110.15(12) 6 .
C15 O2 Zn1 130.6(3) . .
C6 O3 Zn1 122.5(4) . .
C7 O4 Zn2 130.4(4) . .
C15 O5 Zn3 128.8(3) . .
C6 O6 Zn2 141.7(4) . .
C7 O7 Zn3 120.6(3) . .
C4 O8 Zn3 131.0(4) . .
C30 O10 Zn2 126.3(13) . .
C10 C2 C25 118.9(7) . 6
C10 C2 C25 111.8(8) 6 6
C10 C2 C25 111.8(8) . .
C10 C2 C25 118.9(7) 6 .
C10 C2 C6 122.5(7) . .
C10 C2 C6 122.5(7) 6 .
C25 C2 C6 118.5(6) 6 .
C25 C2 C6 118.5(6) . .
O8 C4 O8 124.3(6) . 6
O8 C4 C5 117.8(3) . .
O8 C4 C5 117.8(3) 6 .
O3 C6 O6 126.2(6) . .
O3 C6 C2 116.0(6) . .
O6 C6 C2 117.8(6) . .
O4 C7 O7 124.7(5) . .
O4 C7 C12 118.9(5) . .
O7 C7 C12 116.4(5) . .
C11 C9 C10 120.8(9) . 6
C2 C10 C9 122.2(9) . 6
C26 C11 C9 118.2(7) . 6
C26 C11 C9 110.4(7) 6 6
C26 C11 C9 110.4(7) . .
C26 C11 C9 118.2(7) 6 .
C26 C11 C8 121(2) . 1_565
C26 C11 C8 121(2) 6 1_565
C9 C11 C8 121(2) 6 1_565
C9 C11 C8 121(2) . 1_565
C19 C12 C20 118.0(5) . 4_455
C19 C12 C7 120.7(5) . .
C20 C12 C7 121.3(5) 4_455 .
C16 C13 C17 119.0(5) . .
C16 C13 C15 121.6(5) . .
C17 C13 C15 119.3(5) . .
O2 C15 O5 126.1(5) . .
O2 C15 C13 116.9(4) . .
O5 C15 C13 117.0(4) . .
C13 C16 C20 120.5(5) . .
C19 C17 C13 120.3(5) 4 .
C12 C19 C17 121.0(5) . 4_455
C12 C20 C16 121.0(5) 4 .
C23B C5 C23B 110.49(17) 6 .
C23B C5 C22A 120.0 . .
C23B C5 C22A 120.00(19) 6 6
C22A C5 C22A 112.28(18) . 6
C23B C5 C4 120.4(2) 6 .
C23B C5 C4 120.4(3) . .
C22A C5 C4 119.6(3) . .
C22A C5 C4 119.6(2) 6 .
C22B C23B C5 120.0 . .
C8 C22B C23B 120.4 . .
C22B C8 C22B 111.1(4) 6 .
C22B C8 C23A 120.0 . .
C22B C8 C23A 119.99(19) 6 6
C23A C8 C23A 111.6(4) . 6
C22B C8 C11 120.5(10) 6 1_545
C22B C8 C11 120.1(7) . 1_545
C23A C8 C11 119.9(7) . 1_545
C23A C8 C11 119.6(10) 6 1_545
C8 C23A C22A 119.6 . .
C23A C22A C5 120.0 . .
C2 C25 C26 119.3(9) . 6
C11 C26 C25 120.4(9) . 6
C30 N1 C31 111.0(17) . 6
C30 N1 C31 111.0(17) . .
C30 N1 C32 127(2) . .
C31 N1 C32 117(2) 6 .
C31 N1 C32 117(2) . .
O10 C30 N1 132(2) . .

loop_
_geom_bond_atom_site_label_1
_geom_bond_atom_site_label_2
_geom_bond_distance
_geom_bond_site_symmetry_2
Zn1 O1 1.923(4) .
Zn1 O3 1.934(5) .
Zn1 O2 1.961(3) .
Zn1 O2 1.961(3) 6
Zn1 Zn3 3.1403(7) 6
Zn1 Zn3 3.1403(7) .
Zn2 O1 2.035(4) .
Zn2 O6 2.063(5) .
Zn2 O9 2.084(6) .
Zn2 O10 2.132(6) .
Zn2 O4 2.156(4) .
Zn2 O4 2.156(4) 6
Zn3 O1 1.930(2) .
Zn3 O7 1.930(3) .
Zn3 O8 1.963(3) .
Zn3 O5 1.984(3) .
Zn3 Zn3 3.0987(10) 6
O1 Zn3 1.930(2) 6
O2 C15 1.247(6) .
O3 C6 1.237(8) .
O4 C7 1.249(6) .
O5 C15 1.253(6) .
O6 C6 1.243(8) .
O7 C7 1.250(6) .
O8 C4 1.248(5) .
O10 C30 1.056(17) .
C2 C10 1.312(12) .
C2 C10 1.312(12) 6
C2 C25 1.403(12) 6
C2 C25 1.403(12) .
C2 C6 1.508(8) .
C4 O8 1.248(5) 6
C4 C5 1.499(7) .
C7 C12 1.493(7) .
C9 C11 1.384(11) .
C9 C10 1.390(11) 6
C10 C9 1.390(11) 6
C11 C26 1.356(12) .
C11 C26 1.356(12) 6
C11 C9 1.384(11) 6
C11 C8 1.498(7) 1_565
C12 C19 1.379(7) .
C12 C20 1.382(8) 4_455
C13 C16 1.365(7) .
C13 C17 1.384(7) .
C13 C15 1.507(6) .
C16 C20 1.387(8) .
C17 C19 1.383(8) 4
C19 C17 1.383(8) 4_455
C20 C12 1.382(8) 4
C5 C23B 1.390(6) 6
C5 C23B 1.3896 .
C5 C22A 1.3904 .
C5 C22A 1.390(7) 6
C23B C22B 1.3900 .
C22B C8 1.3725 .
C8 C22B 1.367(14) 6
C8 C23A 1.4074 .
C8 C23A 1.413(15) 6
C8 C11 1.498(7) 1_545
C23A C22A 1.3900 .
C25 C26 1.425(12) 6
C26 C25 1.425(12) 6
N1 C30 1.43(2) .
N1 C31 1.48(2) 6
N1 C31 1.48(2) .
N1 C32 1.554(18) .

loop_
_platon_squeeze_void_nr
_platon_squeeze_void_average_x
_platon_squeeze_void_average_y
_platon_squeeze_void_average_z
_platon_squeeze_void_volume
_platon_squeeze_void_count_electrons
_platon_squeeze_void_content
1 0.492 -0.003 -0.003 2502 232 ' '
